data_1506432
loop_
_publ_author_name
'Colquhoun, Howard M.'
'Zhu, Zhixue'
'Dudman, Christopher C.'
'O'Mahoney, Caroline A.'
'Williams, David J.'
'Drew, Michael G. B.'

_publ_section_title
;
 Synthesis of Strained Macrocyclic Biaryls for Enthalpy-Driven
 Ring-Opening Polymerization
;
_journal_issue 25
_journal_name_full Macromolecules
_journal_page_first 10413
_journal_paper_doi 10.1021/ma0517796
_journal_volume 38
_journal_year 2005
_chemical_formula_sum 'C41 H24 Cl2 F6 O4'
_chemical_formula_weight 765.50
_chemical_name_systematic
; 
 ? 
;
_space_group_IT_number 15
_symmetry_cell_setting monoclinic
_symmetry_space_group_name_Hall '-C 2yac'
_symmetry_space_group_name_H-M 'C 1 2/n 1'
_atom_sites_solution_hydrogens geom
_atom_sites_solution_primary direct
_atom_sites_solution_secondary difmap
_audit_creation_method SHELXL-97
_cell_angle_alpha 90.00
_cell_angle_beta 113.028(10)
_cell_angle_gamma 90.00
_cell_formula_units_Z 4
_cell_length_a 28.15(4)
_cell_length_b 7.284(12)
_cell_length_c 18.04(3)
_cell_measurement_temperature 293(2)
_cell_volume 3404(9)
_computing_cell_refinement XDS
_computing_data_collection 'XDS (Kabsch, 1991)'
_computing_data_reduction XDS
_computing_molecular_graphics PLATON(Spek,1994)
_computing_structure_refinement 'SHELXL-93 (Sheldrick, 1993)'
_computing_structure_solution 'SHELXS-86 (Sheldrick, 1990)'
_diffrn_ambient_temperature 293(2)
_diffrn_measurement_device 'Marresearch Image Plate'
_diffrn_measurement_method '95 frames at 2^o intervals, counting time 2 min.'
_diffrn_radiation_monochromator graphite
_diffrn_radiation_source 'fine-focus sealed tube'
_diffrn_radiation_type MoK\a
_diffrn_radiation_wavelength 0.71073
_diffrn_reflns_av_R_equivalents 0.0543
_diffrn_reflns_av_sigmaI/netI 0.0558
_diffrn_reflns_limit_h_max 34
_diffrn_reflns_limit_h_min -34
_diffrn_reflns_limit_k_max 8
_diffrn_reflns_limit_k_min -8
_diffrn_reflns_limit_l_max 22
_diffrn_reflns_limit_l_min -20
_diffrn_reflns_number 9519
_diffrn_reflns_theta_max 25.81
_diffrn_reflns_theta_min 1.57
_exptl_absorpt_coefficient_mu 0.268
_exptl_absorpt_correction_type none
_exptl_crystal_density_diffrn 1.494
_exptl_crystal_density_method 'not measured'
_exptl_crystal_F_000 1560
_refine_diff_density_max 0.306
_refine_diff_density_min -0.304
_refine_diff_density_rms 0.098
_refine_ls_extinction_method none
_refine_ls_goodness_of_fit_ref 1.220
_refine_ls_hydrogen_treatment mixed
_refine_ls_matrix_type full
_refine_ls_number_parameters 240
_refine_ls_number_reflns 3264
_refine_ls_number_restraints 0
_refine_ls_restrained_S_all 1.220
_refine_ls_R_factor_all 0.1131
_refine_ls_R_factor_gt 0.0851
_refine_ls_shift/su_max 0.007
_refine_ls_shift/su_mean 0.001
_refine_ls_structure_factor_coef Fsqd
_refine_ls_weighting_details 'w=1/[\s^2^(Fo^2^)+(0.0935P)^2^+7.2961P] where P=(Fo^2^+2Fc^2^)/3'
_refine_ls_weighting_scheme calc
_refine_ls_wR_factor_gt 0.2027
_refine_ls_wR_factor_ref 0.2273
_reflns_number_gt 2559
_reflns_number_total 3264
_reflns_threshold_expression >2sigma(I)
_cod_data_source_file ma0517796si20050811_104054.cif
_cod_data_source_block 1
_cod_depositor_comments
;
The following automatic conversions were performed:

'_refine_ls_weighting_scheme' value 'calc
w=1/[\s^2^(Fo^2^)+(0.0935P)^2^+7.2961P] where P=(Fo^2^+2Fc^2^)/3' was
changed to 'calc'. New tag '_refine_ls_weighting_details' was
created. The value of the new tag was set to
'w=1/[\s^2^(Fo^2^)+(0.0935P)^2^+7.2961P] where P=(Fo^2^+2Fc^2^)/3'.

Automatic conversion script
Id: cif_fix_values 3143 2015-03-26 13:38:13Z robertas 
;
_cod_original_cell_volume 3404(8)
_cod_original_sg_symbol_H-M C2/c
_cod_database_code 1506432

loop_
_symmetry_equiv_pos_as_xyz
'x, y, z'
'-x, y+1/2, -z+1/2'
'x+1/2, y+1/2, z'
'-x+1/2, y+1, -z+1/2'
'-x, -y, -z'
'x, -y-1/2, z-1/2'
'-x+1/2, -y+1/2, -z'
'x+1/2, -y, z-1/2'

loop_
_atom_site_label
_atom_site_type_symbol
_atom_site_fract_x
_atom_site_fract_y
_atom_site_fract_z
_atom_site_U_iso_or_equiv
_atom_site_adp_type
_atom_site_occupancy
_atom_site_calc_flag
_atom_site_refinement_flags
Cl1 Cl 0.18744(6) 0.3457(2) 0.40684(10) 0.0812(5) Uani 1 d .
C11 C 0.15272(17) 0.1418(6) 0.3943(3) 0.0483(11) Uani 1 d .
C12 C 0.16931(16) 0.0061(7) 0.4520(3) 0.0485(11) Uani 1 d .
H12 H 0.2002 0.0196 0.4966 0.058 Uiso 1 calc R
C13 C 0.13980(15) -0.1499(6) 0.4433(3) 0.0441(10) Uani 1 d .
H13 H 0.1511 -0.2421 0.4819 0.053 Uiso 1 calc R
C14 C 0.09319(14) -0.1702(6) 0.3770(2) 0.0377(9) Uani 1 d .
C15 C 0.07851(16) -0.0333(6) 0.3184(3) 0.0455(11) Uani 1 d .
H15 H 0.0481 -0.0472 0.2730 0.055 Uiso 1 calc R
C16 C 0.10771(18) 0.1213(7) 0.3259(3) 0.0517(12) Uani 1 d .
H16 H 0.0976 0.2109 0.2860 0.062 Uiso 1 calc R
C17 C 0.05899(15) -0.3341(6) 0.3623(2) 0.0434(10) Uani 1 d .
O18 O 0.03094(13) -0.3738(5) 0.29305(19) 0.0664(10) Uani 1 d .
C21 C 0.05916(13) -0.4538(6) 0.4300(2) 0.0351(9) Uani 1 d .
C22 C 0.04357(15) -0.6373(6) 0.4114(3) 0.0453(11) Uani 1 d .
H22 H 0.0320 -0.6771 0.3583 0.054 Uiso 1 calc R
C23 C 0.04511(16) -0.7593(6) 0.4708(3) 0.0451(11) Uani 1 d .
H23 H 0.0356 -0.8812 0.4582 0.054 Uiso 1 calc R
C24 C 0.06093(14) -0.6982(6) 0.5491(3) 0.0392(10) Uani 1 d .
C25 C 0.07312(15) -0.5154(6) 0.5685(3) 0.0420(10) Uani 1 d .
H25 H 0.0816 -0.4743 0.6210 0.050 Uiso 1 calc R
C26 C 0.07258(15) -0.3945(6) 0.5090(2) 0.0395(10) Uani 1 d .
H26 H 0.0813 -0.2721 0.5219 0.047 Uiso 1 calc R
O27 O 0.06405(11) -0.8225(4) 0.60984(19) 0.0499(8) Uani 1 d .
C31 C 0.11001(14) -0.9183(5) 0.6439(2) 0.0343(9) Uani 1 d .
C32 C 0.15464(14) -0.8715(5) 0.6335(2) 0.0365(9) Uani 1 d .
H32 H 0.1547 -0.7714 0.6016 0.044 Uiso 1 calc R
C33 C 0.19924(14) -0.9736(5) 0.6707(2) 0.0348(9) Uani 1 d .
H33 H 0.2292 -0.9391 0.6641 0.042 Uiso 1 calc R
C34 C 0.20025(13) -1.1259(5) 0.7174(2) 0.0291(8) Uani 1 d .
C35 C 0.15495(14) -1.1710(5) 0.7277(2) 0.0337(9) Uani 1 d .
H35 H 0.1548 -1.2711 0.7596 0.040 Uiso 1 calc R
C36 C 0.11016(15) -1.0684(6) 0.6909(2) 0.0377(9) Uani 1 d .
H36 H 0.0802 -1.1008 0.6980 0.045 Uiso 1 calc R
C37 C 0.2500 -1.2437(7) 0.7500 0.0340(12) Uani 1 d S
C38 C 0.25224(16) -1.3685(6) 0.8211(3) 0.0482(12) Uani 1 d .
F39 F 0.24284(10) -1.2728(4) 0.87741(16) 0.0583(8) Uani 1 d .
>F40 F 0.21810(11) -1.5061(4) 0.7984(2) 0.0684(9) Uani 1 d .
F41 F 0.29902(11) -1.4446(4) 0.8587(2) 0.0724(9) Uani 1 d .

loop_
_atom_site_aniso_label
_atom_site_aniso_U_11
_atom_site_aniso_U_22
_atom_site_aniso_U_33
_atom_site_aniso_U_23
_atom_site_aniso_U_13
_atom_site_aniso_U_12
Cl1 0.0796(10) 0.0648(9) 0.1033(13) 0.0022(8) 0.0402(9) -0.0186(8)
C11 0.046(2) 0.051(3) 0.057(3) -0.001(2) 0.029(2) -0.002(2)
C12 0.034(2) 0.071(3) 0.036(2) -0.002(2) 0.0080(18) -0.007(2)
C13 0.033(2) 0.060(3) 0.036(2) 0.005(2) 0.0093(18) 0.001(2)
C14 0.0285(19) 0.052(3) 0.033(2) -0.0018(18) 0.0126(17) 0.0060(18)
C15 0.037(2) 0.058(3) 0.037(2) 0.004(2) 0.0093(18) 0.018(2)
C16 0.054(3) 0.055(3) 0.052(3) 0.011(2) 0.027(2) 0.014(2)
C17 0.030(2) 0.061(3) 0.031(2) -0.003(2) 0.0045(17) 0.0021(19)
O18 0.057(2) 0.088(3) 0.0364(18) -0.0044(17) -0.0006(15) -0.0230(19)
C21 0.0207(17) 0.046(2) 0.036(2) -0.0055(18) 0.0083(16) 0.0060(16)
C22 0.035(2) 0.055(3) 0.040(2) -0.015(2) 0.0081(18) 0.0084(19)
C23 0.036(2) 0.038(2) 0.057(3) -0.004(2) 0.013(2) 0.0080(18)
C24 0.0250(19) 0.049(2) 0.043(2) 0.004(2) 0.0124(17) 0.0083(18)
C25 0.033(2) 0.057(3) 0.034(2) -0.006(2) 0.0111(17) 0.0043(19)
C26 0.036(2) 0.044(2) 0.035(2) -0.0055(19) 0.0104(17) 0.0004(18)
O27 0.0315(15) 0.0592(19) 0.061(2) 0.0126(16) 0.0202(14) 0.0110(14)
C31 0.0266(19) 0.039(2) 0.037(2) -0.0056(18) 0.0129(16) 0.0002(16)
C32 0.033(2) 0.036(2) 0.040(2) 0.0103(18) 0.0131(17) 0.0010(17)
C33 0.0276(19) 0.039(2) 0.042(2) 0.0014(18) 0.0177(17) -0.0028(16)
C34 0.0258(18) 0.032(2) 0.0291(19) -0.0049(15) 0.0102(15) -0.0027(15)
C35 0.035(2) 0.034(2) 0.034(2) 0.0036(16) 0.0155(17) -0.0036(16)
C36 0.031(2) 0.044(2) 0.042(2) -0.0063(19) 0.0183(17) -0.0079(17)
C37 0.033(3) 0.032(3) 0.040(3) 0.000 0.018(2) 0.000
C38 0.037(2) 0.040(2) 0.067(3) 0.013(2) 0.020(2) -0.0008(19)
F39 0.0600(17) 0.0723(19) 0.0473(16) 0.0172(14) 0.0260(13) 0.0025(14)
F40 0.0673(18) 0.0397(15) 0.102(2) 0.0173(15) 0.0378(17) -0.0095(13)
F41 0.0546(17) 0.0674(19) 0.092(2) 0.0459(17) 0.0254(16) 0.0220(14)

loop_
_atom_type_symbol
_atom_type_description
_atom_type_scat_dispersion_real
_atom_type_scat_dispersion_imag
_atom_type_scat_source
C C 0.0033 0.0016 'International Tables Vol C Tables 4.2.6.8 and 6.1.1.4'
H H 0.0000 0.0000 'International Tables Vol C Tables 4.2.6.8 and 6.1.1.4'
N N 0.0061 0.0033 'International Tables Vol C Tables 4.2.6.8 and 6.1.1.4'
O O 0.0106 0.0060 'International Tables Vol C Tables 4.2.6.8 and 6.1.1.4'
Cl Cl 0.1484 0.1585 'International Tables Vol C Tables 4.2.6.8 and 6.1.1.4'
F F 0.0171 0.0103 'International Tables Vol C Tables 4.2.6.8 and 6.1.1.4'

loop_
_geom_angle_atom_site_label_1
_geom_angle_atom_site_label_2
_geom_angle_atom_site_label_3
_geom_angle
_geom_angle_site_symmetry_1
_geom_angle_site_symmetry_3
C12 C11 C16 121.1(4) . .
C12 C11 Cl1 120.4(4) . .
C16 C11 Cl1 118.6(4) . .
C13 C12 C11 119.6(4) . .
C12 C13 C14 120.5(4) . .
C15 C14 C13 118.4(4) . .
C15 C14 C17 117.4(4) . .
C13 C14 C17 124.2(4) . .
C16 C15 C14 121.7(4) . .
C15 C16 C11 118.8(4) . .
O18 C17 C14 119.0(4) . .
O18 C17 C21 119.3(4) . .
C14 C17 C21 121.7(3) . .
C26 C21 C22 118.2(4) . .
C26 C21 C17 124.5(4) . .
C22 C21 C17 117.2(4) . .
C23 C22 C21 121.0(4) . .
C24 C23 C22 119.2(4) . .
C23 C24 C25 121.2(4) . .
C23 C24 O27 119.4(4) . .
C25 C24 O27 119.4(4) . .
C24 C25 C26 119.2(4) . .
C25 C26 C21 120.9(4) . .
C31 O27 C24 115.8(3) . .
O27 C31 C32 123.8(4) . .
O27 C31 C36 116.7(3) . .
C32 C31 C36 119.5(3) . .
C33 C32 C31 120.1(4) . .
C32 C33 C34 121.5(3) . .
C33 C34 C35 117.8(3) . .
C33 C34 C37 118.4(3) . .
C35 C34 C37 123.7(3) . .
C36 C35 C34 121.0(4) . .
C31 C36 C35 120.1(3) . .
C34 C37 C34 112.7(4) . 4_546
C34 C37 C38 105.8(2) . 4_546
C34 C37 C38 112.1(2) 4_546 4_546
C34 C37 C38 112.1(2) . .
C34 C37 C38 105.8(2) 4_546 .
C38 C37 C38 108.3(5) 4_546 .
F40 C38 F41 106.9(4) . .
F40 C38 F39 106.9(4) . .
F41 C38 F39 106.1(4) . .
F40 C38 C37 113.2(4) . .
F41 C38 C37 111.9(3) . .
F39 C38 C37 111.4(4) . .

loop_
_geom_bond_atom_site_label_1
_geom_bond_atom_site_label_2
_geom_bond_distance
_geom_bond_site_symmetry_2
Cl1 C11 1.743(5) .
C11 C12 1.378(7) .
C11 C16 1.387(7) .
C12 C13 1.380(6) .
C13 C14 1.395(6) .
C14 C15 1.393(6) .
C14 C17 1.491(6) .
C15 C16 1.369(7) .
C17 O18 1.223(5) .
C17 C21 1.499(6) .
C21 C26 1.391(6) .
C21 C22 1.406(6) .
C22 C23 1.379(7) .
C23 C24 1.378(6) .
C24 C25 1.386(7) .
C24 O27 1.397(5) .
C25 C26 1.385(6) .
O27 C31 1.385(5) .
C31 C32 1.383(5) .
C31 C36 1.382(6) .
C32 C33 1.386(5) .
C33 C34 1.386(5) .
C34 C35 1.398(5) .
C34 C37 1.549(5) .
C35 C36 1.391(6) .
C37 C34 1.549(5) 4_546
C37 C38 1.553(6) 4_546
C37 C38 1.553(6) .
C38 F40 1.337(5) .
C38 F41 1.343(5) .
C38 F39 1.341(6) .
